data_4001545
loop_
_publ_author_name
'Ballabh, Amar'
'Trivedi, Darshak R.'
'Dastidar, Parthasarathi'

_publ_section_title
;
 New Series of Organogelators Derived from a Combinatorial Library of
 Primary Ammonium Monocarboxylate Salts
;
_journal_issue 16
_journal_name_full 'Chemistry of Materials'
_journal_page_first 3795
_journal_paper_doi 10.1021/cm0605015
_journal_volume 18
_journal_year 2006
_chemical_formula_sum 'C14 H20 Cl N O2'
_chemical_formula_weight 269.76
_chemical_name_systematic
; 
 ? 
;
_space_group_IT_number 2
_symmetry_cell_setting triclinic
_symmetry_space_group_name_Hall '-P 1'
_symmetry_space_group_name_H-M 'P -1'
_atom_sites_solution_hydrogens geom
_atom_sites_solution_primary direct
_atom_sites_solution_secondary difmap
_audit_creation_method SHELXL-97
_cell_angle_alpha 90.182(5)
_cell_angle_beta 92.714(4)
_cell_angle_gamma 108.560(4)
_cell_formula_units_Z 2
_cell_length_a 5.5410(13)
_cell_length_b 7.4502(18)
_cell_length_c 17.662(4)
_cell_measurement_temperature 293(2)
_cell_volume 690.3(3)
_computing_cell_refinement 'BRUKER AXS SMART 3'
_computing_data_collection 'BRUKER AXS SMART 3'
_computing_data_reduction 'BRUKER AXS SMART 3'
_computing_molecular_graphics 'PLATON, 'MERCURY 1.3'
_computing_structure_refinement 'SHELXL-97 (Sheldrick, 1997)'
_computing_structure_solution 'SHELXS-97 (Sheldrick, 1990)'
_diffrn_ambient_temperature 293(2)
_diffrn_detector_area_resol_mean 0.3
_diffrn_measured_fraction_theta_full 0.996
_diffrn_measured_fraction_theta_max 0.996
_diffrn_measurement_device_type 'BRUKER SMART CCD AREA DETECTOR'
_diffrn_measurement_method PHI-OMEGA
_diffrn_radiation_monochromator graphite
_diffrn_radiation_source 'fine-focus sealed tube'
_diffrn_radiation_type MoK\a
_diffrn_radiation_wavelength 0.71073
_diffrn_reflns_av_R_equivalents 0.0187
_diffrn_reflns_av_sigmaI/netI 0.0342
_diffrn_reflns_limit_h_max 5
_diffrn_reflns_limit_h_min -5
_diffrn_reflns_limit_k_max 6
_diffrn_reflns_limit_k_min -8
_diffrn_reflns_limit_l_max 16
_diffrn_reflns_limit_l_min -18
_diffrn_reflns_number 2798
_diffrn_reflns_theta_full 22.49
_diffrn_reflns_theta_max 22.49
_diffrn_reflns_theta_min 1.15
_diffrn_standards_decay_% <10
_exptl_absorpt_coefficient_mu 0.271
_exptl_absorpt_correction_type SADABS
_exptl_crystal_colour COLOURLESS
_exptl_crystal_density_diffrn 1.298
_exptl_crystal_density_method 'not measured'
_exptl_crystal_description PLATE
_exptl_crystal_F_000 288
_exptl_crystal_size_max 0.439
_exptl_crystal_size_mid 0.284
_exptl_crystal_size_min 0.083
_refine_diff_density_max 0.459
_refine_diff_density_min -0.280
_refine_diff_density_rms 0.076
_refine_ls_extinction_method none
_refine_ls_goodness_of_fit_ref 1.086
_refine_ls_hydrogen_treatment mixed
_refine_ls_matrix_type full
_refine_ls_number_parameters 176
_refine_ls_number_reflns 1778
_refine_ls_number_restraints 0
_refine_ls_restrained_S_all 1.086
_refine_ls_R_factor_all 0.0487
_refine_ls_R_factor_gt 0.0418
_refine_ls_shift/su_max 0.000
_refine_ls_shift/su_mean 0.000
_refine_ls_structure_factor_coef Fsqd
_refine_ls_weighting_details 'calc w=1/[\s^2^(Fo^2^)+(0.0901P)^2^+0.0000P] where P=(Fo^2^+2Fc^2^)/3'
_refine_ls_weighting_scheme calc
_refine_ls_wR_factor_gt 0.1115
_refine_ls_wR_factor_ref 0.1278
_reflns_number_gt 1535
_reflns_number_total 1778
_reflns_threshold_expression >2sigma(I)
_cod_data_source_file cm0605015si20060301_073005.cif
_cod_data_source_block dt0894
_cod_depositor_comments
;
The following automatic conversions were performed:

'_symmetry_cell_setting' value 'TRICLINIC' changed to 'triclinic'
according to /home/saulius/struct/CIF-dictionaries/cif_core.dic
dictionary named 'cif_core.dic' version 2.4.1 from 2010-06-29.

Automatic conversion script
Id: cif_fix_values 1715 2011-07-08 13:25:40Z adriana 
;
_cod_database_code 4001545

loop_
_symmetry_equiv_pos_as_xyz
'x, y, z'
'-x, -y, -z'

loop_
_atom_site_label
_atom_site_type_symbol
_atom_site_fract_x
_atom_site_fract_y
_atom_site_fract_z
_atom_site_U_iso_or_equiv
_atom_site_adp_type
_atom_site_occupancy
_atom_site_symmetry_multiplicity
_atom_site_calc_flag
_atom_site_refinement_flags
O2 O 0.3188(3) 0.7149(2) 0.52918(9) 0.0187(5) Uani 1 1 d .
Cl1 Cl 1.46583(11) 0.92782(8) 0.90751(3) 0.0226(3) Uani 1 1 d .
O1 O 0.6035(3) 0.7757(2) 0.43965(9) 0.0209(5) Uani 1 1 d .
N1 N 0.9793(4) 0.6267(3) 0.40657(11) 0.0178(5) Uani 1 1 d .
C1 C 0.5450(5) 0.7634(3) 0.50785(13) 0.0165(6) Uani 1 1 d .
C2 C 0.7587(5) 0.8079(3) 0.56739(14) 0.0180(6) Uani 1 1 d .
H2 H 0.9242 0.8671 0.5530 0.022 Uiso 1 1 calc R
C3 C 0.7212(4) 0.7664(3) 0.63949(13) 0.0156(6) Uani 1 1 d .
H3 H 0.5532 0.7055 0.6512 0.019 Uiso 1 1 calc R
C4 C 0.9112(4) 0.8041(3) 0.70344(13) 0.0144(6) Uani 1 1 d .
C5 C 0.8337(4) 0.7379(3) 0.77474(13) 0.0166(6) Uani 1 1 d .
H5 H 0.6638 0.6674 0.7802 0.020 Uiso 1 1 calc R
C6 C 1.0005(4) 0.7733(3) 0.83772(13) 0.0173(6) Uani 1 1 d .
H6 H 0.9451 0.7275 0.8849 0.021 Uiso 1 1 calc R
C7 C 1.2525(4) 0.8788(3) 0.82873(13) 0.0161(6) Uani 1 1 d .
C8 C 1.3359(5) 0.9460(3) 0.75856(13) 0.0174(6) Uani 1 1 d .
H8 H 1.5060 1.0164 0.7535 0.021 Uiso 1 1 calc R
C9 C 1.1675(4) 0.9089(3) 0.69618(13) 0.0155(6) Uani 1 1 d .
H9 H 1.2245 0.9537 0.6490 0.019 Uiso 1 1 calc R
C10 C 1.0791(5) 0.6837(3) 0.33072(13) 0.0178(6) Uani 1 1 d .
H10A H 1.2116 0.6283 0.3214 0.021 Uiso 1 1 calc R
H10B H 1.1547 0.8203 0.3301 0.021 Uiso 1 1 calc R
C11 C 0.8725(4) 0.6213(3) 0.26848(13) 0.0167(6) Uani 1 1 d .
H11A H 0.7314 0.6645 0.2811 0.020 Uiso 1 1 calc R
H11B H 0.8104 0.4841 0.2657 0.020 Uiso 1 1 calc R
C12 C 0.9627(4) 0.6967(3) 0.19134(13) 0.0183(6) Uani 1 1 d .
H12A H 1.0234 0.8340 0.1942 0.022 Uiso 1 1 calc R
H12B H 1.1055 0.6548 0.1792 0.022 Uiso 1 1 calc R
C13 C 0.7584(5) 0.6337(3) 0.12768(13) 0.0209(6) Uani 1 1 d .
H13A H 0.6178 0.6789 0.1389 0.025 Uiso 1 1 calc R
H13B H 0.6941 0.4964 0.1256 0.025 Uiso 1 1 calc R
C14 C 0.8540(5) 0.7056(3) 0.05057(14) 0.0267(7) Uani 1 1 d .
H14A H 0.9124 0.8416 0.0516 0.040 Uiso 1 1 calc R
H14B H 0.7179 0.6604 0.0126 0.040 Uiso 1 1 calc R
H14C H 0.9922 0.6603 0.0388 0.040 Uiso 1 1 calc R
H1N1 H 1.110(6) 0.659(4) 0.4491(18) 0.046(8) Uiso 1 1 d .
H3N1 H 0.862(5) 0.687(4) 0.4164(14) 0.024(7) Uiso 1 1 d .
H2N1 H 0.907(5) 0.504(4) 0.4077(15) 0.029(8) Uiso 1 1 d .

loop_
_atom_site_aniso_label
_atom_site_aniso_U_11
_atom_site_aniso_U_22
_atom_site_aniso_U_33
_atom_site_aniso_U_23
_atom_site_aniso_U_13
_atom_site_aniso_U_12
O2 0.0128(10) 0.0193(9) 0.0210(10) 0.0013(7) 0.0007(7) 0.0008(7)
Cl1 0.0222(4) 0.0233(4) 0.0202(4) -0.0033(3) -0.0069(3) 0.0055(3)
O1 0.0188(10) 0.0252(10) 0.0172(11) 0.0013(7) -0.0016(7) 0.0050(7)
N1 0.0178(12) 0.0141(12) 0.0194(13) 0.0021(9) -0.0016(10) 0.0026(10)
C1 0.0216(15) 0.0078(13) 0.0195(16) 0.0009(10) -0.0029(11) 0.0045(10)
C2 0.0150(13) 0.0148(13) 0.0210(15) -0.0001(10) 0.0013(10) 0.0004(10)
C3 0.0131(13) 0.0093(12) 0.0216(15) -0.0026(10) -0.0015(10) 0.0003(10)
C4 0.0172(14) 0.0067(12) 0.0197(14) -0.0007(10) -0.0007(10) 0.0043(10)
C5 0.0147(13) 0.0093(12) 0.0242(15) -0.0005(10) 0.0014(11) 0.0016(10)
C6 0.0249(15) 0.0116(12) 0.0161(14) -0.0005(10) 0.0007(11) 0.0068(11)
C7 0.0186(14) 0.0100(12) 0.0188(14) -0.0027(10) -0.0039(11) 0.0042(10)
C8 0.0146(13) 0.0102(12) 0.0257(15) -0.0013(10) -0.0006(11) 0.0016(10)
C9 0.0197(14) 0.0105(12) 0.0158(13) 0.0019(9) 0.0018(10) 0.0043(10)
C10 0.0176(14) 0.0133(13) 0.0205(15) 0.0010(10) 0.0002(10) 0.0025(10)
C11 0.0158(14) 0.0108(12) 0.0219(14) -0.0001(10) 0.0003(11) 0.0022(10)
C12 0.0188(14) 0.0112(12) 0.0233(15) 0.0001(10) 0.0009(11) 0.0028(10)
C13 0.0241(15) 0.0154(13) 0.0214(15) -0.0018(11) -0.0021(11) 0.0044(11)
C14 0.0295(16) 0.0259(15) 0.0219(15) 0.0004(11) -0.0017(11) 0.0054(12)

loop_
_atom_type_symbol
_atom_type_description
_atom_type_scat_dispersion_real
_atom_type_scat_dispersion_imag
_atom_type_scat_source
C C 0.0033 0.0016 'International Tables Vol C Tables 4.2.6.8 and 6.1.1.4'
N N 0.0061 0.0033 'International Tables Vol C Tables 4.2.6.8 and 6.1.1.4'
O O 0.0106 0.0060 'International Tables Vol C Tables 4.2.6.8 and 6.1.1.4'
Cl Cl 0.1484 0.1585 'International Tables Vol C Tables 4.2.6.8 and 6.1.1.4'
H H 0.0000 0.0000 'International Tables Vol C Tables 4.2.6.8 and 6.1.1.4'

loop_
_geom_angle_atom_site_label_1
_geom_angle_atom_site_label_2
_geom_angle_atom_site_label_3
_geom_angle
_geom_angle_site_symmetry_1
O1 O1 C1 0(10) 1
C10 N1 H1N1 114.8(17) .
C10 N1 H3N1 108.7(15) .
H1N1 N1 H3N1 107(2) .
C10 N1 H2N1 110.4(17) .
H1N1 N1 H2N1 106(2) .
H3N1 N1 H2N1 110(2) .
O1 C1 O1 0.00(15) 1
O1 C1 O2 124.4(2) 1
O1 C1 O2 124.4(2) .
O1 C1 C2 117.4(2) 1
O1 C1 C2 117.4(2) .
O2 C1 C2 118.2(2) .
C3 C2 C1 122.6(2) .
C3 C2 H2 118.7 .
C1 C2 H2 118.7 .
C2 C3 C4 128.2(2) .
C2 C3 H3 115.9 .
C4 C3 H3 115.9 .
C5 C4 C9 118.1(2) .
C5 C4 C3 119.2(2) .
C9 C4 C3 122.7(2) .
C6 C5 C4 122.2(2) .
C6 C5 H5 118.9 .
C4 C5 H5 118.9 .
C5 C6 C7 118.2(2) .
C5 C6 H6 120.9 .
C7 C6 H6 120.9 .
C8 C7 C6 121.0(2) .
C8 C7 Cl1 119.88(18) .
C6 C7 Cl1 119.10(18) .
C9 C8 C7 120.1(2) .
C9 C8 H8 119.9 .
C7 C8 H8 119.9 .
C8 C9 C4 120.3(2) .
C8 C9 H9 119.8 .
C4 C9 H9 119.8 .
N1 C10 C11 111.89(19) .
N1 C10 H10A 109.2 .
C11 C10 H10A 109.2 .
N1 C10 H10B 109.2 .
C11 C10 H10B 109.2 .
H10A C10 H10B 107.9 .
C10 C11 C12 113.0(2) .
C10 C11 H11A 109.0 .
C12 C11 H11A 109.0 .
C10 C11 H11B 109.0 .
C12 C11 H11B 109.0 .
H11A C11 H11B 107.8 .
C13 C12 C11 113.8(2) .
C13 C12 H12A 108.8 .
C11 C12 H12A 108.8 .
C13 C12 H12B 108.8 .
C11 C12 H12B 108.8 .
H12A C12 H12B 107.7 .
C12 C13 C14 113.1(2) .
C12 C13 H13A 109.0 .
C14 C13 H13A 109.0 .
C12 C13 H13B 109.0 .
C14 C13 H13B 109.0 .
H13A C13 H13B 107.8 .
C13 C14 H14A 109.5 .
C13 C14 H14B 109.5 .
H14A C14 H14B 109.5 .
C13 C14 H14C 109.5 .
H14A C14 H14C 109.5 .
H14B C14 H14C 109.5 .

loop_
_geom_bond_atom_site_label_1
_geom_bond_atom_site_label_2
_geom_bond_distance
_geom_bond_site_symmetry_2
O2 C1 1.265(3) .
Cl1 C7 1.741(2) .
O1 O1 0.000(4) 1
O1 C1 1.258(3) .
N1 C10 1.485(3) .
N1 H1N1 0.99(3) .
N1 H3N1 0.92(3) .
N1 H2N1 0.87(3) .
C1 O1 1.258(3) 1
C1 C2 1.499(3) .
C2 C3 1.322(3) .
C2 H2 0.9300 .
C3 C4 1.470(3) .
C3 H3 0.9300 .
C4 C5 1.391(3) .
C4 C9 1.398(3) .
C5 C6 1.381(3) .
C5 H5 0.9300 .
C6 C7 1.384(3) .
C6 H6 0.9300 .
C7 C8 1.383(3) .
C8 C9 1.378(3) .
C8 H8 0.9300 .
C9 H9 0.9300 .
C10 C11 1.508(3) .
C10 H10A 0.9700 .
C10 H10B 0.9700 .
C11 C12 1.521(3) .
C11 H11A 0.9700 .
C11 H11B 0.9700 .
C12 C13 1.518(3) .
C12 H12A 0.9700 .
C12 H12B 0.9700 .
C13 C14 1.521(3) .
C13 H13A 0.9700 .
C13 H13B 0.9700 .
C14 H14A 0.9600 .
C14 H14B 0.9600 .
C14 H14C 0.9600 .

loop_
_geom_hbond_atom_site_label_D
_geom_hbond_atom_site_label_H
_geom_hbond_atom_site_label_A
_geom_hbond_distance_DH
_geom_hbond_distance_HA
_geom_hbond_distance_DA
_geom_hbond_angle_DHA
_geom_hbond_site_symmetry_A
N1 H1N1 O2 0.99(3) 1.74(3) 2.735(2) 175(3) 1_655
N1 H3N1 O1 0.92(3) 1.82(3) 2.737(3) 173(2) 1
N1 H2N1 O2 0.87(3) 2.08(3) 2.831(3) 144(2) 2_666
